data_2226903
loop_
_publ_author_name
'John, Peter'
'Anwar, Faiza'
'Khan, Islam Ullah'
'Sharif, Shahzad'
'Tiekink, Edward R. T.'

_publ_section_title
;
 4-Bromo-<i>N</i>-cyclohexylbenzenesulfonamide
;
_journal_coeditor_code HB5542
_journal_issue 8
_journal_name_full 'Acta Crystallographica Section E'
_journal_page_first o1989
_journal_paper_doi 10.1107/S1600536810026796
_journal_volume 66
_journal_year 2010
_chemical_formula_iupac 'C12 H16 Br N O2 S'
_chemical_formula_moiety 'C12 H16 Br N O2 S'
_chemical_formula_sum 'C12 H16 Br N O2 S'
_chemical_formula_weight 318.24
_chemical_name_systematic
;
4-Bromo-<i>N</i>-cyclohexylbenzenesulfonamide
;
_space_group_IT_number 14
_symmetry_cell_setting monoclinic
_symmetry_space_group_name_Hall '-P 2ybc'
_symmetry_space_group_name_H-M 'P 1 21/c 1'
_atom_sites_solution_hydrogens geom
_atom_sites_solution_primary direct
_atom_sites_solution_secondary difmap
_audit_creation_method SHELXL-97
_cell_angle_alpha 90
_cell_angle_beta 97.214(3)
_cell_angle_gamma 90
_cell_formula_units_Z 4
_cell_length_a 11.2539(5)
_cell_length_b 6.2575(3)
_cell_length_c 19.9743(10)
_cell_measurement_reflns_used 2185
_cell_measurement_temperature 293(2)
_cell_measurement_theta_max 20.1
_cell_measurement_theta_min 2.6
_cell_volume 1395.48(12)
_computing_cell_refinement 'SAINT (Bruker, 2007)'
_computing_data_collection 'APEX2 (Bruker, 2007)'
_computing_data_reduction 'SAINT (Bruker, 2007)'
_computing_molecular_graphics
;
ORTEP-3 (Farrugia, 1997) and DIAMOND (Brandenburg, 2006)
;
_computing_publication_material 'publCIF (Westrip, 2010)'
_computing_structure_refinement 'SHELXL97 (Sheldrick, 2008)'
_computing_structure_solution 'SHELXS97 (Sheldrick, 2008)'
_diffrn_ambient_temperature 293(2)
_diffrn_measured_fraction_theta_full 0.998
_diffrn_measured_fraction_theta_max 0.998
_diffrn_measurement_device_type 'Bruker APEXII CCD'
_diffrn_measurement_method '\f and \w scans'
_diffrn_radiation_monochromator graphite
_diffrn_radiation_source 'fine-focus sealed tube'
_diffrn_radiation_type MoK\a
_diffrn_radiation_wavelength 0.71073
_diffrn_reflns_av_R_equivalents 0.048
_diffrn_reflns_av_sigmaI/netI 0.062
_diffrn_reflns_limit_h_max 14
_diffrn_reflns_limit_h_min -14
_diffrn_reflns_limit_k_max 8
_diffrn_reflns_limit_k_min -7
_diffrn_reflns_limit_l_max 23
_diffrn_reflns_limit_l_min -25
_diffrn_reflns_number 12505
_diffrn_reflns_theta_full 27.5
_diffrn_reflns_theta_max 27.5
_diffrn_reflns_theta_min 1.8
_exptl_absorpt_coefficient_mu 3.086
_exptl_absorpt_correction_T_max 0.529
_exptl_absorpt_correction_T_min 0.218
_exptl_absorpt_correction_type multi-scan
_exptl_absorpt_process_details '(SADABS; Sheldrick, 1996)'
_exptl_crystal_colour colourless
_exptl_crystal_density_diffrn 1.515
_exptl_crystal_density_method 'not measured'
_exptl_crystal_description prism
_exptl_crystal_F_000 648
_exptl_crystal_size_max 0.24
_exptl_crystal_size_mid 0.12
_exptl_crystal_size_min 0.08
_refine_diff_density_max 0.52
_refine_diff_density_min -0.46
_refine_ls_extinction_method none
_refine_ls_goodness_of_fit_ref 1.01
_refine_ls_hydrogen_treatment mixed
_refine_ls_matrix_type full
_refine_ls_number_parameters 157
_refine_ls_number_reflns 3199
_refine_ls_number_restraints 1
_refine_ls_restrained_S_all 1.01
_refine_ls_R_factor_all 0.122
_refine_ls_R_factor_gt 0.048
_refine_ls_shift/su_max_lt 0.001
_refine_ls_shift/su_mean 0.000
_refine_ls_structure_factor_coef Fsqd
_refine_ls_weighting_details 'calc w=1/[\s^2^(Fo^2^)+(0.0552P)^2^+0.4435P] where P=(Fo^2^+2Fc^2^)/3'
_refine_ls_weighting_scheme calc
_refine_ls_wR_factor_gt 0.107
_refine_ls_wR_factor_ref 0.132
_reflns_number_gt 1620
_reflns_number_total 3199
_reflns_threshold_expression I>2\s(I)
_cod_data_source_file hb5542.cif
_cod_data_source_block I
_cod_original_cell_volume 1395.48(11)
_cod_original_sg_symbol_H-M 'P 21/c'
_cod_database_code 2226903
_cod_database_fobs_code 2226903

loop_
_symmetry_equiv_pos_as_xyz
'x, y, z'
'-x, y+1/2, -z+1/2'
'-x, -y, -z'
'x, -y-1/2, z-1/2'

loop_
_atom_site_type_symbol
_atom_site_label
_atom_site_fract_x
_atom_site_fract_y
_atom_site_fract_z
_atom_site_U_iso_or_equiv
_atom_site_adp_type
_atom_site_calc_flag
_atom_site_refinement_flags
_atom_site_occupancy
_atom_site_disorder_assembly
_atom_site_disorder_group
Br Br1 0.03064(5) 1.13493(9) 0.90414(3) 0.1022(3) Uani d . 1 . .
S S1 0.32555(8) 0.51051(14) 0.73331(5) 0.0523(3) Uani d . 1 . .
O O1 0.4205(2) 0.4370(4) 0.78229(16) 0.0763(9) Uani d . 1 . .
O O2 0.2437(2) 0.3587(3) 0.70013(15) 0.0685(8) Uani d . 1 . .
N N1 0.3875(3) 0.6368(4) 0.67782(17) 0.0497(8) Uani d D 1 . .
H H1N 0.450(2) 0.714(5) 0.6936(17) 0.060 Uiso d D 1 . .
C C1 0.2414(3) 0.6900(5) 0.77706(17) 0.0435(8) Uani d . 1 . .
C C2 0.1289(3) 0.6312(6) 0.7906(2) 0.0584(10) Uani d . 1 . .
H H2 0.0958 0.5019 0.7746 0.070 Uiso calc R 1 . .
C C3 0.0658(3) 0.7644(7) 0.8278(2) 0.0660(11) Uani d . 1 . .
H H3 -0.0102 0.7259 0.8372 0.079 Uiso calc R 1 . .
C C4 0.1155(3) 0.9538(6) 0.8508(2) 0.0582(10) Uani d . 1 . .
C C5 0.2265(4) 1.0149(6) 0.8369(2) 0.0597(10) Uani d . 1 . .
H H5 0.2586 1.1454 0.8524 0.072 Uiso calc R 1 . .
C C6 0.2899(3) 0.8824(6) 0.8000(2) 0.0555(10) Uani d . 1 . .
H H6 0.3655 0.9223 0.7904 0.067 Uiso calc R 1 . .
C C7 0.3239(3) 0.7049(5) 0.61271(19) 0.0515(9) Uani d . 1 . .
H H7 0.2584 0.6039 0.6000 0.062 Uiso calc R 1 . .
C C8 0.4105(5) 0.6910(9) 0.5601(3) 0.0944(16) Uani d . 1 . .
H H8A 0.4799 0.7797 0.5739 0.113 Uiso calc R 1 . .
H H8B 0.4376 0.5446 0.5569 0.113 Uiso calc R 1 . .
C C9 0.3511(6) 0.7641(13) 0.4915(3) 0.121(2) Uani d . 1 . .
H H9A 0.4100 0.7639 0.4599 0.146 Uiso calc R 1 . .
H H9B 0.2886 0.6634 0.4751 0.146 Uiso calc R 1 . .
C C10 0.2986(5) 0.9797(11) 0.4935(3) 0.1082(19) Uani d . 1 . .
H H10A 0.2572 1.0147 0.4493 0.130 Uiso calc R 1 . .
H H10B 0.3623 1.0833 0.5043 0.130 Uiso calc R 1 . .
C C11 0.2126(5) 0.9940(9) 0.5448(3) 0.1004(17) Uani d . 1 . .
H H11A 0.1436 0.9042 0.5310 0.121 Uiso calc R 1 . .
H H11B 0.1848 1.1402 0.5474 0.121 Uiso calc R 1 . .
C C12 0.2716(4) 0.9235(7) 0.6137(2) 0.0770(13) Uani d . 1 . .
H H12A 0.3344 1.0241 0.6297 0.092 Uiso calc R 1 . .
H H12B 0.2126 0.9260 0.6452 0.092 Uiso calc R 1 . .

loop_
_atom_site_aniso_label
_atom_site_aniso_U_11
_atom_site_aniso_U_22
_atom_site_aniso_U_33
_atom_site_aniso_U_12
_atom_site_aniso_U_13
_atom_site_aniso_U_23
Br1 0.0808(4) 0.1222(5) 0.1086(5) 0.0104(3) 0.0315(3) -0.0430(3)
S1 0.0472(5) 0.0401(5) 0.0703(7) 0.0070(4) 0.0101(5) 0.0059(5)
O1 0.0616(17) 0.0779(19) 0.088(2) 0.0278(15) 0.0053(16) 0.0236(16)
O2 0.0717(18) 0.0390(14) 0.098(2) -0.0085(13) 0.0227(17) -0.0093(13)
N1 0.0382(16) 0.0525(18) 0.058(2) -0.0045(13) 0.0052(15) -0.0051(15)
C1 0.0385(19) 0.0442(19) 0.047(2) 0.0044(16) 0.0015(16) 0.0099(16)
C2 0.043(2) 0.052(2) 0.079(3) -0.0051(18) 0.003(2) -0.003(2)
C3 0.040(2) 0.076(3) 0.083(3) 0.001(2) 0.010(2) 0.001(2)
C4 0.052(2) 0.070(3) 0.053(3) 0.012(2) 0.0077(19) -0.006(2)
C5 0.065(2) 0.058(2) 0.058(3) -0.007(2) 0.014(2) -0.007(2)
C6 0.050(2) 0.057(2) 0.062(3) -0.0101(18) 0.0186(19) -0.0018(19)
C7 0.044(2) 0.051(2) 0.059(3) -0.0072(17) 0.0042(19) -0.0070(18)
C8 0.098(4) 0.127(4) 0.062(3) 0.026(3) 0.024(3) -0.016(3)
C9 0.118(5) 0.192(7) 0.057(4) 0.009(5) 0.024(3) -0.018(4)
C10 0.083(4) 0.158(6) 0.084(4) -0.013(4) 0.012(3) 0.046(4)
C11 0.104(4) 0.113(4) 0.085(4) 0.023(3) 0.015(3) 0.034(3)
C12 0.095(3) 0.071(3) 0.066(3) 0.021(2) 0.016(3) 0.008(2)

loop_
_atom_type_symbol
_atom_type_description
_atom_type_scat_dispersion_real
_atom_type_scat_dispersion_imag
_atom_type_scat_source
C C 0.0030 0.0020 'International Tables Vol C Tables 4.2.6.8 and 6.1.1.4'
H H 0.0000 0.0000 'International Tables Vol C Tables 4.2.6.8 and 6.1.1.4'
Br Br -0.2900 2.4600 'International Tables Vol C Tables 4.2.6.8 and 6.1.1.4'
N N 0.0060 0.0030 'International Tables Vol C Tables 4.2.6.8 and 6.1.1.4'
O O 0.0110 0.0060 'International Tables Vol C Tables 4.2.6.8 and 6.1.1.4'
S S 0.1250 0.1230 'International Tables Vol C Tables 4.2.6.8 and 6.1.1.4'

loop_
_geom_angle_atom_site_label_1
_geom_angle_atom_site_label_2
_geom_angle_atom_site_label_3
_geom_angle_site_symmetry_1
_geom_angle_site_symmetry_3
_geom_angle
_geom_angle_publ_flag
O2 S1 O1 . . 119.11(17) ?
O2 S1 N1 . . 108.71(17) ?
O1 S1 N1 . . 106.31(17) ?
O2 S1 C1 . . 107.33(16) ?
O1 S1 C1 . . 105.45(17) ?
N1 S1 C1 . . 109.69(15) ?
C7 N1 S1 . . 123.6(2) ?
C7 N1 H1N . . 116(2) ?
S1 N1 H1N . . 115(2) ?
C6 C1 C2 . . 120.3(3) ?
C6 C1 S1 . . 120.4(3) ?
C2 C1 S1 . . 119.3(3) ?
C3 C2 C1 . . 119.7(3) ?
C3 C2 H2 . . 120.2 ?
C1 C2 H2 . . 120.2 ?
C2 C3 C4 . . 119.5(4) ?
C2 C3 H3 . . 120.3 ?
C4 C3 H3 . . 120.3 ?
C5 C4 C3 . . 121.3(4) ?
C5 C4 Br1 . . 119.0(3) ?
C3 C4 Br1 . . 119.7(3) ?
C6 C5 C4 . . 119.4(4) ?
C6 C5 H5 . . 120.3 ?
C4 C5 H5 . . 120.3 ?
C5 C6 C1 . . 119.9(3) ?
C5 C6 H6 . . 120.1 ?
C1 C6 H6 . . 120.1 ?
N1 C7 C12 . . 113.8(3) ?
N1 C7 C8 . . 108.2(3) ?
C12 C7 C8 . . 110.5(4) ?
N1 C7 H7 . . 108.1 ?
C12 C7 H7 . . 108.1 ?
C8 C7 H7 . . 108.1 ?
C9 C8 C7 . . 111.0(4) ?
C9 C8 H8A . . 109.4 ?
C7 C8 H8A . . 109.4 ?
C9 C8 H8B . . 109.4 ?
C7 C8 H8B . . 109.4 ?
H8A C8 H8B . . 108.0 ?
C10 C9 C8 . . 112.5(5) ?
C10 C9 H9A . . 109.1 ?
C8 C9 H9A . . 109.1 ?
C10 C9 H9B . . 109.1 ?
C8 C9 H9B . . 109.1 ?
H9A C9 H9B . . 107.8 ?
C9 C10 C11 . . 111.6(5) ?
C9 C10 H10A . . 109.3 ?
C11 C10 H10A . . 109.3 ?
C9 C10 H10B . . 109.3 ?
C11 C10 H10B . . 109.3 ?
H10A C10 H10B . . 108.0 ?
C10 C11 C12 . . 110.9(4) ?
C10 C11 H11A . . 109.5 ?
C12 C11 H11A . . 109.5 ?
C10 C11 H11B . . 109.5 ?
C12 C11 H11B . . 109.5 ?
H11A C11 H11B . . 108.0 ?
C7 C12 C11 . . 112.5(4) ?
C7 C12 H12A . . 109.1 ?
C11 C12 H12A . . 109.1 ?
C7 C12 H12B . . 109.1 ?
C11 C12 H12B . . 109.1 ?
H12A C12 H12B . . 107.8 ?

loop_
_geom_bond_atom_site_label_1
_geom_bond_atom_site_label_2
_geom_bond_site_symmetry_2
_geom_bond_distance
_geom_bond_publ_flag
Br1 C4 . 1.893(4) ?
S1 O2 . 1.427(3) ?
S1 O1 . 1.431(3) ?
S1 N1 . 1.591(3) ?
S1 C1 . 1.769(3) ?
N1 C7 . 1.467(5) ?
N1 H1N . 0.88(3) ?
C1 C6 . 1.376(5) ?
C1 C2 . 1.378(5) ?
C2 C3 . 1.372(5) ?
C2 H2 . 0.9300 ?
C3 C4 . 1.366(6) ?
C3 H3 . 0.9300 ?
C4 C5 . 1.369(5) ?
C5 C6 . 1.368(5) ?
C5 H5 . 0.9300 ?
C6 H6 . 0.9300 ?
C7 C12 . 1.490(5) ?
C7 C8 . 1.523(5) ?
C7 H7 . 0.9800 ?
C8 C9 . 1.518(8) ?
C8 H8A . 0.9700 ?
C8 H8B . 0.9700 ?
C9 C10 . 1.475(8) ?
C9 H9A . 0.9700 ?
C9 H9B . 0.9700 ?
C10 C11 . 1.499(7) ?
C10 H10A . 0.9700 ?
C10 H10B . 0.9700 ?
C11 C12 . 1.517(6) ?
C11 H11A . 0.9700 ?
C11 H11B . 0.9700 ?
C12 H12A . 0.9700 ?
C12 H12B . 0.9700 ?

loop_
_geom_hbond_atom_site_label_D
_geom_hbond_atom_site_label_H
_geom_hbond_atom_site_label_A
_geom_hbond_site_symmetry_A
_geom_hbond_distance_DH
_geom_hbond_distance_HA
_geom_hbond_distance_DA
_geom_hbond_angle_DHA
C2 H2 O2 1_555 0.93 2.53 2.903(4) 104
C7 H7 O2 1_555 0.98 2.54 2.992(4) 108
N1 H1n O1 2_656 0.88(3) 2.03(3) 2.898(4) 169(3)

loop_
_geom_torsion_atom_site_label_1
_geom_torsion_atom_site_label_2
_geom_torsion_atom_site_label_3
_geom_torsion_atom_site_label_4
_geom_torsion_site_symmetry_1
_geom_torsion_site_symmetry_2
_geom_torsion_site_symmetry_3
_geom_torsion_site_symmetry_4
_geom_torsion
_geom_torsion_publ_flag
O2 S1 N1 C7 . . . . 39.2(3) ?
O1 S1 N1 C7 . . . . 168.6(3) ?
C1 S1 N1 C7 . . . . -77.8(3) ?
O2 S1 C1 C6 . . . . -164.1(3) ?
O1 S1 C1 C6 . . . . 68.0(3) ?
N1 S1 C1 C6 . . . . -46.1(3) ?
O2 S1 C1 C2 . . . . 18.8(4) ?
O1 S1 C1 C2 . . . . -109.1(3) ?
N1 S1 C1 C2 . . . . 136.8(3) ?
C6 C1 C2 C3 . . . . -0.8(6) ?
S1 C1 C2 C3 . . . . 176.3(3) ?
C1 C2 C3 C4 . . . . 0.1(6) ?
C2 C3 C4 C5 . . . . 0.8(7) ?
C2 C3 C4 Br1 . . . . -178.4(3) ?
C3 C4 C5 C6 . . . . -1.0(6) ?
Br1 C4 C5 C6 . . . . 178.2(3) ?
C4 C5 C6 C1 . . . . 0.3(6) ?
C2 C1 C6 C5 . . . . 0.6(6) ?
S1 C1 C6 C5 . . . . -176.5(3) ?
S1 N1 C7 C12 . . . . 91.1(4) ?
S1 N1 C7 C8 . . . . -145.7(3) ?
N1 C7 C8 C9 . . . . -178.8(4) ?
C12 C7 C8 C9 . . . . -53.5(6) ?
C7 C8 C9 C10 . . . . 54.4(7) ?
C8 C9 C10 C11 . . . . -55.0(7) ?
C9 C10 C11 C12 . . . . 54.5(7) ?
N1 C7 C12 C11 . . . . 176.7(4) ?
C8 C7 C12 C11 . . . . 54.8(5) ?
C10 C11 C12 C7 . . . . -55.3(6) ?

loop_
_cod_related_entry_id
_cod_related_entry_database
_cod_related_entry_code
1 ChemSpider 690039
